data_2204504
loop_
_publ_author_name
'Wu, Chuan-Bao'

_publ_section_title
;
 {1,1'-[1,3-Propanediylbis(nitrilomethylidyne)]di-2-naphtholato}zinc(II),
 containing a square-planar ZnO~2~N~2~ group
;
_journal_issue 11
_journal_name_full 'Acta Crystallographica Section E'
_journal_page_first m1580
_journal_page_last m1581
_journal_paper_doi 10.1107/S1600536804023177
_journal_volume 60
_journal_year 2004
_chemical_formula_iupac '[Zn (C25 H20 N2 O2)]'
_chemical_formula_moiety 'C25 H20 N2 O2 Zn'
_chemical_formula_sum 'C25 H20 N2 O2 Zn'
_chemical_formula_weight 445.80
_chemical_name_systematic
;
{1,1'-[1,3-Propanediylbis(nitrilomethylidyne)]di-2-naphtholato}zinc(II)
;
_space_group_IT_number 36
_symmetry_cell_setting orthorhombic
_symmetry_space_group_name_Hall 'C 2c -2'
_symmetry_space_group_name_H-M 'C m c 21'
_atom_sites_solution_hydrogens geom
_atom_sites_solution_primary direct
_atom_sites_solution_secondary difmap
_audit_creation_method SHELXL-97
_cell_angle_alpha 90.00
_cell_angle_beta 90.00
_cell_angle_gamma 90.00
_cell_formula_units_Z 4
_cell_length_a 30.601(4)
_cell_length_b 8.4526(11)
_cell_length_c 7.7465(10)
_cell_measurement_reflns_used 3565
_cell_measurement_temperature 273(2)
_cell_measurement_theta_max 27.21
_cell_measurement_theta_min 2.50
_cell_volume 2003.7(5)
_computing_cell_refinement 'SAINT (Bruker, 1998)'
_computing_data_collection 'SMART (Bruker, 1998)'
_computing_data_reduction SAINT
_computing_molecular_graphics 'SHELXTL (Sheldrick, 1997b)'
_computing_publication_material SHELXTL
_computing_structure_refinement 'SHELXL97 (Sheldrick, 1997a)'
_computing_structure_solution 'SHELXS97 (Sheldrick, 1997a)'
_diffrn_ambient_temperature 273(2)
_diffrn_measured_fraction_theta_full 0.994
_diffrn_measured_fraction_theta_max 0.994
_diffrn_measurement_device_type 'Bruker SMART1000 CCD'
_diffrn_measurement_method \w
_diffrn_radiation_monochromator graphite
_diffrn_radiation_source 'fine-focus sealed tube'
_diffrn_radiation_type MoK\a
_diffrn_radiation_wavelength 0.71073
_diffrn_reflns_av_R_equivalents 0.0248
_diffrn_reflns_av_sigmaI/netI 0.0343
_diffrn_reflns_limit_h_max 37
_diffrn_reflns_limit_h_min -37
_diffrn_reflns_limit_k_max 10
_diffrn_reflns_limit_k_min -7
_diffrn_reflns_limit_l_max 9
_diffrn_reflns_limit_l_min -9
_diffrn_reflns_number 5623
_diffrn_reflns_theta_full 26.48
_diffrn_reflns_theta_max 26.48
_diffrn_reflns_theta_min 1.33
_diffrn_standards_decay_% 0
_diffrn_standards_interval_count 0
_diffrn_standards_interval_time 0
_diffrn_standards_number 0
_exptl_absorpt_coefficient_mu 1.251
_exptl_absorpt_correction_T_max 0.797
_exptl_absorpt_correction_T_min 0.729
_exptl_absorpt_correction_type multi-scan
_exptl_absorpt_process_details '(SADABS; Sheldrick, 1996)'
_exptl_crystal_colour colourless
_exptl_crystal_density_diffrn 1.478
_exptl_crystal_density_method 'not measured'
_exptl_crystal_description block
_exptl_crystal_F_000 920
_exptl_crystal_size_max 0.27
_exptl_crystal_size_mid 0.22
_exptl_crystal_size_min 0.19
_refine_diff_density_max 0.567
_refine_diff_density_min -0.350
_refine_ls_abs_structure_details 'Flack (1983), 844 Friedel pairs'
_refine_ls_abs_structure_Flack 0.09(2)
_refine_ls_extinction_coef 0.0049(10)
_refine_ls_extinction_expression Fc^*^=kFc[1+0.001xFc^2^\l^3^/sin(2\q)]^-1/4^
_refine_ls_extinction_method SHELXL97
_refine_ls_goodness_of_fit_ref 1.106
_refine_ls_hydrogen_treatment constr
_refine_ls_matrix_type full
_refine_ls_number_parameters 140
_refine_ls_number_reflns 1983
_refine_ls_number_restraints 1
_refine_ls_restrained_S_all 1.105
_refine_ls_R_factor_all 0.0425
_refine_ls_R_factor_gt 0.0412
_refine_ls_shift/su_max 0.000
_refine_ls_shift/su_mean 0.000
_refine_ls_structure_factor_coef Fsqd
_refine_ls_weighting_details 'calc w = 1/[\s^2^(Fo^2^)+(0.0924P)^2^+0.1608P] where P = (Fo^2^+2Fc^2^)/3'
_refine_ls_weighting_scheme calc
_refine_ls_wR_factor_gt 0.1222
_refine_ls_wR_factor_ref 0.1240
_reflns_number_gt 1908
_reflns_number_total 1983
_reflns_threshold_expression I>2\s(I)
_cod_data_source_file hb6099.cif
_cod_data_source_block I
_cod_depositor_comments
;
The following automatic conversions were performed:
'_symmetry_cell_setting' value 'Orthorhombic' changed to 'orthorhombic'
according to '/home/saulius/struct/CIF-dictionaries/cif_core.dic'
dictionary named 'cif_core.dic' version 2.4.1 from 2010-06-29.

Automatic conversion script
Id: cif_fix_enum 1527 2010-12-29 10:47:43Z saulius 

The following automatic conversions were performed:

'_symmetry_cell_setting' value 'Orthorhombic' changed to
'orthorhombic' according to
/home/saulius/struct/CIF-dictionaries/cif_core.dic dictionary named
'cif_core.dic' version 2.4.1 from 2010-06-29.

Automatic conversion script
Id: cif_fix_values 1715 2011-07-08 13:25:40Z adriana 
;
_cod_database_code 2204504
_cod_database_fobs_code 2204504

loop_
_symmetry_equiv_pos_as_xyz
'x, y, z'
'-x, -y, z+1/2'
'x, -y, z+1/2'
'-x, y, z'
'x+1/2, y+1/2, z'
'-x+1/2, -y+1/2, z+1/2'
'x+1/2, -y+1/2, z+1/2'
'-x+1/2, y+1/2, z'

loop_
_atom_site_label
_atom_site_fract_x
_atom_site_fract_y
_atom_site_fract_z
_atom_site_U_iso_or_equiv
_atom_site_adp_type
_atom_site_calc_flag
_atom_site_refinement_flags
_atom_site_occupancy
_atom_site_type_symbol
Zn1 0.5000 0.07324(5) 0.38651(8) 0.0529(2) Uani d S 1 Zn
O1 0.46015(8) 0.2317(3) 0.4355(3) 0.0556(6) Uani d . 1 O
N1 0.45487(11) -0.0697(3) 0.3394(4) 0.0526(8) Uani d . 1 N
C1 0.40010(10) 0.1321(4) 0.2722(4) 0.0512(7) Uani d . 1 C
C2 0.42126(10) 0.2482(3) 0.3706(5) 0.0498(7) Uani d . 1 C
C3 0.39833(12) 0.3918(4) 0.4094(6) 0.0580(8) Uani d . 1 C
H3 0.4112 0.4667 0.4813 0.070 Uiso calc R 1 H
C4 0.35824(15) 0.4195(4) 0.3423(6) 0.0671(13) Uani d . 1 C
H4 0.3439 0.5131 0.3698 0.081 Uiso calc R 1 H
C5 0.33754(11) 0.3091(5) 0.2309(5) 0.0604(8) Uani d . 1 C
C6 0.29611(13) 0.3414(6) 0.1577(6) 0.0745(11) Uani d . 1 C
H6 0.2820 0.4360 0.1831 0.089 Uiso calc R 1 H
C7 0.27672(13) 0.2349(7) 0.0504(7) 0.0828(13) Uani d . 1 C
H7 0.2496 0.2576 0.0021 0.099 Uiso calc R 1 H
C8 0.29713(16) 0.0932(5) 0.0130(8) 0.0766(12) Uani d . 1 C
H8 0.2837 0.0218 -0.0613 0.092 Uiso calc R 1 H
C9 0.33675(14) 0.0567(5) 0.0835(6) 0.0666(10) Uani d . 1 C
H9 0.3498 -0.0398 0.0575 0.080 Uiso calc R 1 H
C10 0.35819(10) 0.1634(4) 0.1956(4) 0.0540(7) Uani d . 1 C
C11 0.41737(11) -0.0268(5) 0.2789(5) 0.0564(8) Uani d . 1 C
H11 0.3996 -0.1066 0.2350 0.068 Uiso calc R 1 H
C12 0.45942(14) -0.2424(4) 0.3686(8) 0.0746(12) Uani d . 1 C
H12A 0.4348 -0.2790 0.4364 0.090 Uiso calc R 1 H
H12B 0.4584 -0.2961 0.2580 0.090 Uiso calc R 1 H
C13 0.5000 -0.2867(7) 0.4575(10) 0.0813(19) Uani d S 1 C
H13A 0.5000 -0.4004 0.4744 0.098 Uiso calc SR 1 H
H13B 0.5000 -0.2378 0.5708 0.098 Uiso calc SR 1 H

loop_
_atom_site_aniso_label
_atom_site_aniso_U_11
_atom_site_aniso_U_22
_atom_site_aniso_U_33
_atom_site_aniso_U_12
_atom_site_aniso_U_13
_atom_site_aniso_U_23
Zn1 0.0610(3) 0.0465(3) 0.0513(3) 0.000 0.000 -0.0016(2)
O1 0.0554(12) 0.0471(10) 0.0643(17) -0.0008(8) 0.0016(10) -0.0096(10)
N1 0.0603(16) 0.0408(13) 0.057(2) -0.0040(9) 0.0071(12) -0.0018(10)
C1 0.0497(16) 0.0564(18) 0.0475(16) -0.0020(14) 0.0136(13) -0.0023(13)
C2 0.0540(14) 0.0485(13) 0.0469(16) -0.0025(10) 0.0139(16) 0.0018(15)
C3 0.0615(17) 0.0494(14) 0.063(2) -0.0031(12) 0.0083(17) -0.0021(17)
C4 0.065(2) 0.0573(19) 0.079(4) 0.0045(13) 0.0170(19) -0.0033(15)
C5 0.0524(17) 0.071(2) 0.058(2) -0.0022(15) 0.0143(15) 0.0056(16)
C6 0.0549(19) 0.089(3) 0.080(3) 0.008(2) 0.0125(19) 0.005(2)
C7 0.053(2) 0.114(4) 0.082(3) -0.003(2) -0.001(2) 0.000(3)
C8 0.056(2) 0.099(3) 0.075(3) -0.0074(19) -0.001(2) -0.010(2)
C9 0.054(2) 0.082(3) 0.064(3) -0.0052(16) 0.0115(18) -0.0134(17)
C10 0.0471(15) 0.0691(19) 0.0458(16) -0.0051(15) 0.0163(14) 0.0010(14)
C11 0.0575(18) 0.0532(18) 0.058(2) -0.0069(15) 0.0087(16) -0.0082(15)
C12 0.084(2) 0.0400(14) 0.100(3) -0.0043(13) -0.005(3) -0.001(2)
C13 0.124(6) 0.049(3) 0.071(3) 0.000 0.000 0.006(2)

loop_
_atom_type_symbol
_atom_type_description
_atom_type_scat_dispersion_real
_atom_type_scat_dispersion_imag
_atom_type_scat_source
C C 0.0033 0.0016 'International Tables Vol C Tables 4.2.6.8 and 6.1.1.4'
H H 0.0000 0.0000 'International Tables Vol C Tables 4.2.6.8 and 6.1.1.4'
N N 0.0061 0.0033 'International Tables Vol C Tables 4.2.6.8 and 6.1.1.4'
O O 0.0106 0.0060 'International Tables Vol C Tables 4.2.6.8 and 6.1.1.4'
Zn Zn 0.2839 1.4301 'International Tables Vol C Tables 4.2.6.8 and 6.1.1.4'

loop_
_geom_angle_atom_site_label_1
_geom_angle_atom_site_label_2
_geom_angle_atom_site_label_3
_geom_angle_site_symmetry_1
_geom_angle_site_symmetry_3
_geom_angle
_geom_angle_publ_flag
O1 Zn1 O1 . 4_655 82.42(14) yes
O1 Zn1 N1 . . 91.20(12) yes
O1 Zn1 N1 4_655 . 173.59(11) yes
O1 Zn1 N1 . 4_655 173.59(11) n
O1 Zn1 N1 4_655 4_655 91.20(12) ?
N1 Zn1 N1 . 4_655 95.17(18) yes
C2 O1 Zn1 . . 127.0(2) ?
C11 N1 C12 . . 114.5(3) ?
C11 N1 Zn1 . . 123.1(2) ?
C12 N1 Zn1 . . 122.4(3) ?
C2 C1 C10 . . 120.5(3) ?
C2 C1 C11 . . 117.6(3) ?
C10 C1 C11 . . 120.8(3) ?
O1 C2 C1 . . 124.0(3) ?
O1 C2 C3 . . 117.3(3) ?
C1 C2 C3 . . 118.7(3) ?
C4 C3 C2 . . 120.6(4) ?
C4 C3 H3 . . 119.7 ?
C2 C3 H3 . . 119.7 ?
C3 C4 C5 . . 121.6(3) ?
C3 C4 H4 . . 119.2 ?
C5 C4 H4 . . 119.2 ?
C10 C5 C6 . . 119.5(4) ?
C10 C5 C4 . . 119.4(3) ?
C6 C5 C4 . . 121.1(4) ?
C7 C6 C5 . . 120.5(4) ?
C7 C6 H6 . . 119.8 ?
C5 C6 H6 . . 119.8 ?
C6 C7 C8 . . 120.3(4) ?
C6 C7 H7 . . 119.9 ?
C8 C7 H7 . . 119.9 ?
C9 C8 C7 . . 120.9(4) ?
C9 C8 H8 . . 119.5 ?
C7 C8 H8 . . 119.5 ?
C8 C9 C10 . . 120.9(4) ?
C8 C9 H9 . . 119.5 ?
C10 C9 H9 . . 119.5 ?
C5 C10 C9 . . 117.9(3) ?
C5 C10 C1 . . 118.7(3) ?
C9 C10 C1 . . 123.4(4) ?
N1 C11 C1 . . 126.8(3) ?
N1 C11 H11 . . 116.6 ?
C1 C11 H11 . . 116.6 ?
C13 C12 N1 . . 113.7(4) ?
C13 C12 H12A . . 108.8 ?
N1 C12 H12A . . 108.8 ?
C13 C12 H12B . . 108.8 ?
N1 C12 H12B . . 108.8 ?
H12A C12 H12B . . 107.7 ?
C12 C13 C12 . 4_655 115.4(6) ?
C12 C13 H13A . . 108.4 ?
C12 C13 H13A 4_655 . 108.4 ?
C12 C13 H13B . . 108.4 ?
C12 C13 H13B 4_655 . 108.4 ?
H13A C13 H13B . . 107.5 ?

loop_
_geom_bond_atom_site_label_1
_geom_bond_atom_site_label_2
_geom_bond_site_symmetry_2
_geom_bond_distance
_geom_bond_publ_flag
Zn1 O1 . 1.851(2) yes
Zn1 O1 4_655 1.851(2) ?
Zn1 N1 . 1.871(3) yes
Zn1 N1 4_655 1.871(3) ?
O1 C2 . 1.299(4) ?
N1 C11 . 1.291(5) ?
N1 C12 . 1.484(4) ?
C1 C2 . 1.401(5) ?
C1 C10 . 1.438(5) ?
C1 C11 . 1.444(5) ?
C2 C3 . 1.434(4) ?
C3 C4 . 1.352(6) ?
C3 H3 . 0.9300 ?
C4 C5 . 1.420(6) ?
C4 H4 . 0.9300 ?
C5 C10 . 1.411(5) ?
C5 C6 . 1.415(6) ?
C6 C7 . 1.361(7) ?
C6 H6 . 0.9300 ?
C7 C8 . 1.381(7) ?
C7 H7 . 0.9300 ?
C8 C9 . 1.365(7) ?
C8 H8 . 0.9300 ?
C9 C10 . 1.413(6) ?
C9 H9 . 0.9300 ?
C11 H11 . 0.9300 ?
C12 C13 . 1.469(6) ?
C12 H12A . 0.9700 ?
C12 H12B . 0.9700 ?
C13 C12 4_655 1.469(6) ?
C13 H13A . 0.9700 ?
C13 H13B . 0.9700 ?
